data_7010026
loop_
_publ_author_name
'Lee, Hyosun'
'Bridgewater, Brian M.'
'Parkin, Gerard'

_publ_section_title
;
 Influence of a [Me2Si] ansa bridge on the barrier to rotation about
 the Zr--phenyl bond and on the generation and reactivity of benzyne
 intermediates: comparison of the structures and reactivity of
 [Me2Si(C5Me4)2]Zr(Ph)X and Cp*2Zr(Ph)X (X&#x2005;=&#x2005;H, Cl, Ph)
;
_journal_issue 24
_journal_name_full 'Journal of the Chemical Society, Dalton Transactions'
_journal_page_first 4490
_journal_paper_doi 10.1039/b005117i
_journal_year 2000
_chemical_formula_sum 'C26 H35 Cl Zr'
_chemical_formula_weight 474.21
_chemical_name_systematic
; 
 ? 
;
_space_group_IT_number 2
_symmetry_cell_setting triclinic
_symmetry_space_group_name_Hall '-P 1'
_symmetry_space_group_name_H-M 'P -1'
_atom_sites_solution_hydrogens geom
_atom_sites_solution_primary direct
_atom_sites_solution_secondary difmap
_audit_creation_method SHELXL-97
_cell_angle_alpha 89.9190(10)
_cell_angle_beta 85.4150(10)
_cell_angle_gamma 83.0840(10)
_cell_formula_units_Z 4
_cell_length_a 8.4788(4)
_cell_length_b 16.1860(8)
_cell_length_c 17.4483(9)
_cell_measurement_temperature 203(2)
_cell_volume 2369.5(2)
_computing_cell_refinement 'Bruker SMART'
_computing_data_collection 'Bruker SMART'
_computing_data_reduction 'Bruker SHELXTL'
_computing_molecular_graphics 'Bruker SHELXTL'
_computing_publication_material 'Bruker SHELXTL'
_computing_structure_refinement 'SHELXL-97 (Sheldrick, 1997)'
_computing_structure_solution 'SHELXS-97 (Sheldrick, 1990)'
_diffrn_ambient_temperature 203(2)
_diffrn_measured_fraction_theta_full 0.852
_diffrn_measured_fraction_theta_max 0.852
_diffrn_measurement_device_type 'CCD area detector'
_diffrn_measurement_method 'phi and omega scans'
_diffrn_radiation_monochromator graphite
_diffrn_radiation_source 'fine-focus sealed tube'
_diffrn_radiation_type MoK\a
_diffrn_radiation_wavelength 0.71073
_diffrn_reflns_av_R_equivalents 0.0353
_diffrn_reflns_av_sigmaI/netI 0.0566
_diffrn_reflns_limit_h_max 11
_diffrn_reflns_limit_h_min -7
_diffrn_reflns_limit_k_max 20
_diffrn_reflns_limit_k_min -21
_diffrn_reflns_limit_l_max 21
_diffrn_reflns_limit_l_min -22
_diffrn_reflns_number 17064
_diffrn_reflns_theta_full 28.38
_diffrn_reflns_theta_max 28.38
_diffrn_reflns_theta_min 1.72
_exptl_absorpt_coefficient_mu 0.586
_exptl_absorpt_correction_T_max 0.8919
_exptl_absorpt_correction_T_min 0.8919
_exptl_absorpt_correction_type SADABS
_exptl_crystal_density_diffrn 1.329
_exptl_crystal_density_method 'not measured'
_exptl_crystal_F_000 992
_exptl_crystal_size_max 0.20
_exptl_crystal_size_mid 0.20
_exptl_crystal_size_min 0.20
_refine_diff_density_max 0.855
_refine_diff_density_min -0.773
_refine_diff_density_rms 0.091
_refine_ls_extinction_coef 0.0003(3)
_refine_ls_extinction_expression Fc^*^=kFc[1+0.001xFc^2^\l^3^/sin(2\q)]^-1/4^
_refine_ls_extinction_method SHELXL
_refine_ls_goodness_of_fit_ref 1.015
_refine_ls_hydrogen_treatment mixed
_refine_ls_matrix_type full
_refine_ls_number_parameters 526
_refine_ls_number_reflns 10126
_refine_ls_number_restraints 0
_refine_ls_restrained_S_all 1.015
_refine_ls_R_factor_all 0.0573
_refine_ls_R_factor_gt 0.0441
_refine_ls_shift/su_max 0.088
_refine_ls_shift/su_mean 0.005
_refine_ls_structure_factor_coef Fsqd
_refine_ls_weighting_details 'calc w=1/[\s^2^(Fo^2^)+(0.0647P)^2^+1.2028P] where P=(Fo^2^+2Fc^2^)/3'
_refine_ls_weighting_scheme calc
_refine_ls_wR_factor_gt 0.1152
_refine_ls_wR_factor_ref 0.1223
_reflns_number_gt 8196
_reflns_number_total 10126
_reflns_threshold_expression >2sigma(I)
_cod_data_source_file b005117i.txt
_cod_data_source_block phcs10
_cod_depositor_comments
;
The following automatic conversions were performed:
'_symmetry_cell_setting' value 'Triclinic' changed to 'triclinic'
according to '/home/saulius/struct/CIF-dictionaries/cif_core.dic'
dictionary named 'cif_core.dic' version 2.4.1 from 2010-06-29.

Automatic conversion script
Id: cif_fix_enum 1527 2010-12-29 10:47:43Z saulius 
;
_cod_original_sg_symbol_H-M P-1
_cod_database_code 7010026

loop_
_symmetry_equiv_pos_as_xyz
'x, y, z'
'-x, -y, -z'

loop_
_atom_site_label
_atom_site_type_symbol
_atom_site_fract_x
_atom_site_fract_y
_atom_site_fract_z
_atom_site_U_iso_or_equiv
_atom_site_adp_type
_atom_site_occupancy
_atom_site_symmetry_multiplicity
_atom_site_calc_flag
_atom_site_refinement_flags
_atom_site_disorder_assembly
_atom_site_disorder_group
Zr1 Zr 0.46022(3) 0.780840(16) 0.359490(15) 0.02647(9) Uani 1 1 d . . .
Zr2 Zr 0.92415(3) 0.288849(17) 0.156161(15) 0.02699(9) Uani 1 1 d . . .
Cl1 Cl 0.20202(10) 0.73589(7) 0.40252(6) 0.0565(3) Uani 1 1 d . . .
Cl2 Cl 0.65821(11) 0.27040(6) 0.21344(7) 0.0621(3) Uani 1 1 d . . .
C11 C 0.3695(5) 0.8840(4) 0.4662(3) 0.093(2) Uani 1 1 d . . .
C12 C 0.4697(11) 0.9267(2) 0.4124(3) 0.099(3) Uani 1 1 d . . .
C13 C 0.6192(7) 0.8875(3) 0.4144(2) 0.0716(15) Uani 1 1 d . . .
C14 C 0.6216(5) 0.8286(3) 0.4652(3) 0.0592(12) Uani 1 1 d . . .
C15 C 0.4731(6) 0.8223(3) 0.4980(2) 0.0601(12) Uani 1 1 d . . .
C21 C 0.5402(4) 0.62489(18) 0.34422(18) 0.0357(7) Uani 1 1 d . . .
C22 C 0.6838(4) 0.66055(19) 0.34260(18) 0.0362(7) Uani 1 1 d . . .
C23 C 0.6970(3) 0.70917(19) 0.27566(17) 0.0330(7) Uani 1 1 d . . .
C24 C 0.5622(3) 0.70111(19) 0.23395(17) 0.0317(6) Uani 1 1 d . . .
C25 C 0.4636(3) 0.65011(18) 0.27702(18) 0.0323(6) Uani 1 1 d . . .
C31 C 0.1975(7) 0.9091(9) 0.4887(8) 0.360(12) Uani 1 1 d . . .
H31A H 0.1505 0.8618 0.5108 0.539 Uiso 1 1 calc R . .
H31B H 0.1437 0.9277 0.4436 0.539 Uiso 1 1 calc R . .
H31C H 0.1861 0.9539 0.5262 0.539 Uiso 1 1 calc R . .
C32 C 0.414(2) 1.0069(4) 0.3753(5) 0.334(11) Uani 1 1 d . . .
H32A H 0.5004 1.0241 0.3414 0.501 Uiso 1 1 calc R . .
H32B H 0.3813 1.0492 0.4146 0.501 Uiso 1 1 calc R . .
H32C H 0.3247 0.9995 0.3457 0.501 Uiso 1 1 calc R . .
C33 C 0.7679(13) 0.9190(7) 0.3743(4) 0.235(7) Uani 1 1 d . . .
H33A H 0.7904 0.9685 0.4005 0.352 Uiso 1 1 calc R . .
H33B H 0.7494 0.9322 0.3213 0.352 Uiso 1 1 calc R . .
H33C H 0.8581 0.8761 0.3756 0.352 Uiso 1 1 calc R . .
C34 C 0.7725(9) 0.7874(5) 0.4987(5) 0.189(5) Uani 1 1 d . . .
H34A H 0.8534 0.7711 0.4573 0.284 Uiso 1 1 calc R . .
H34B H 0.7483 0.7386 0.5275 0.284 Uiso 1 1 calc R . .
H34C H 0.8115 0.8264 0.5326 0.284 Uiso 1 1 calc R . .
C35 C 0.4315(15) 0.7672(6) 0.5628(3) 0.205(6) Uani 1 1 d . . .
H35A H 0.4881 0.7119 0.5536 0.308 Uiso 1 1 calc R . .
H35B H 0.3176 0.7641 0.5669 0.308 Uiso 1 1 calc R . .
H35C H 0.4618 0.7895 0.6103 0.308 Uiso 1 1 calc R . .
C41 C 0.4860(6) 0.5639(2) 0.4029(3) 0.0624(11) Uani 1 1 d . . .
H41A H 0.5356 0.5083 0.3889 0.094 Uiso 1 1 calc R . .
H41B H 0.3711 0.5656 0.4047 0.094 Uiso 1 1 calc R . .
H41C H 0.5165 0.5787 0.4531 0.094 Uiso 1 1 calc R . .
C42 C 0.8170(5) 0.6323(3) 0.3921(3) 0.0627(12) Uani 1 1 d . . .
H42A H 0.8683 0.5781 0.3746 0.094 Uiso 1 1 calc R . .
H42B H 0.7743 0.6287 0.4451 0.094 Uiso 1 1 calc R . .
H42C H 0.8944 0.6720 0.3886 0.094 Uiso 1 1 calc R . .
C43 C 0.8421(4) 0.7481(3) 0.2465(2) 0.0544(10) Uani 1 1 d . . .
H43A H 0.8950 0.7662 0.2897 0.082 Uiso 1 1 calc R . .
H43B H 0.8105 0.7957 0.2149 0.082 Uiso 1 1 calc R . .
H43C H 0.9145 0.7077 0.2160 0.082 Uiso 1 1 calc R . .
C44 C 0.5423(5) 0.7265(2) 0.15268(19) 0.0495(9) Uani 1 1 d . . .
H44A H 0.6068 0.7708 0.1394 0.074 Uiso 1 1 calc R . .
H44B H 0.4312 0.7460 0.1470 0.074 Uiso 1 1 calc R . .
H44C H 0.5761 0.6792 0.1187 0.074 Uiso 1 1 calc R . .
C45 C 0.3153(4) 0.6223(2) 0.2502(2) 0.0518(10) Uani 1 1 d . . .
H45A H 0.3436 0.5781 0.2123 0.078 Uiso 1 1 calc R . .
H45B H 0.2533 0.6688 0.2273 0.078 Uiso 1 1 calc R . .
H45C H 0.2527 0.6019 0.2936 0.078 Uiso 1 1 calc R . .
C51 C 0.3780(4) 0.8658(2) 0.26172(18) 0.0383(7) Uani 1 1 d . . .
C52 C 0.4743(5) 0.9099(2) 0.2116(2) 0.0493(9) Uani 1 1 d . . .
H52A H 0.5830 0.9077 0.2195 0.059 Uiso 1 1 calc R . .
C53 C 0.4167(6) 0.9567(2) 0.1505(3) 0.0661(12) Uani 1 1 d . . .
H53A H 0.4858 0.9849 0.1180 0.079 Uiso 1 1 calc R . .
C54 C 0.2562(7) 0.9614(3) 0.1381(3) 0.0723(14) Uani 1 1 d . . .
H54A H 0.2156 0.9932 0.0973 0.087 Uiso 1 1 calc R . .
C55 C 0.1587(6) 0.9199(3) 0.1851(3) 0.0697(14) Uani 1 1 d . . .
H55A H 0.0502 0.9229 0.1764 0.084 Uiso 1 1 calc R . .
C56 C 0.2163(4) 0.8728(2) 0.2462(2) 0.0500(9) Uani 1 1 d . . .
H56A H 0.1452 0.8449 0.2779 0.060 Uiso 1 1 calc R . .
C61 C 1.1628(4) 0.18437(19) 0.11052(19) 0.0379(7) Uani 1 1 d . . .
C62 C 1.1398(4) 0.1707(2) 0.1890(2) 0.0416(8) Uani 1 1 d . . .
C63 C 0.9930(5) 0.1409(2) 0.2041(2) 0.0495(9) Uani 1 1 d . . .
C64 C 0.9243(4) 0.1335(2) 0.1332(3) 0.0547(11) Uani 1 1 d . . .
C65 C 1.0334(4) 0.1615(2) 0.0746(2) 0.0423(8) Uani 1 1 d . . .
C71 C 0.9615(5) 0.3709(2) 0.03337(18) 0.0515(10) Uani 1 1 d . . .
C72 C 0.7943(5) 0.3746(2) 0.0534(2) 0.0497(9) Uani 1 1 d . . .
C73 C 0.7612(4) 0.4240(2) 0.1194(2) 0.0493(9) Uani 1 1 d . . .
C74 C 0.8990(5) 0.4491(2) 0.1420(2) 0.0436(8) Uani 1 1 d . . .
C75 C 1.0244(4) 0.4169(2) 0.0908(2) 0.0417(8) Uani 1 1 d . . .
C81 C 1.3205(5) 0.2031(3) 0.0700(3) 0.0658(12) Uani 1 1 d . . .
H81A H 1.3940 0.1522 0.0650 0.099 Uiso 1 1 calc R . .
H81B H 1.3655 0.2436 0.0998 0.099 Uiso 1 1 calc R . .
H81C H 1.3023 0.2252 0.0193 0.099 Uiso 1 1 calc R . .
C82 C 1.2662(6) 0.1699(3) 0.2454(3) 0.0665(12) Uani 1 1 d . . .
H82A H 1.3220 0.1142 0.2481 0.100 Uiso 1 1 calc R . .
H82B H 1.2166 0.1870 0.2958 0.100 Uiso 1 1 calc R . .
H82C H 1.3414 0.2081 0.2283 0.100 Uiso 1 1 calc R . .
C83 C 0.9297(7) 0.1135(3) 0.2817(3) 0.0864(18) Uani 1 1 d . . .
H83A H 0.9820 0.0586 0.2926 0.130 Uiso 1 1 calc R . .
H83B H 0.8158 0.1116 0.2819 0.130 Uiso 1 1 calc R . .
H83C H 0.9504 0.1526 0.3206 0.130 Uiso 1 1 calc R . .
C84 C 0.7783(6) 0.0934(3) 0.1198(4) 0.104(2) Uani 1 1 d . . .
H84A H 0.8076 0.0342 0.1110 0.156 Uiso 1 1 calc R . .
H84B H 0.7302 0.1180 0.0752 0.156 Uiso 1 1 calc R . .
H84C H 0.7026 0.1021 0.1646 0.156 Uiso 1 1 calc R . .
C85 C 1.0240(7) 0.1461(3) -0.0109(3) 0.0846(17) Uani 1 1 d . . .
H85A H 1.1123 0.1679 -0.0398 0.127 Uiso 1 1 calc R . .
H85B H 0.9242 0.1739 -0.0268 0.127 Uiso 1 1 calc R . .
H85C H 1.0295 0.0868 -0.0205 0.127 Uiso 1 1 calc R . .
C91 C 1.0452(8) 0.3438(3) -0.0430(3) 0.103(2) Uani 1 1 d . . .
H91A H 1.0545 0.3921 -0.0753 0.155 Uiso 1 1 calc R . .
H91B H 0.9845 0.3058 -0.0677 0.155 Uiso 1 1 calc R . .
H91C H 1.1507 0.3160 -0.0355 0.155 Uiso 1 1 calc R . .
C92 C 0.6707(7) 0.3401(4) 0.0086(4) 0.0949(19) Uani 1 1 d . . .
H92A H 0.6490 0.2868 0.0297 0.142 Uiso 1 1 calc R . .
H92B H 0.7108 0.3329 -0.0449 0.142 Uiso 1 1 calc R . .
H92C H 0.5734 0.3785 0.0123 0.142 Uiso 1 1 calc R . .
C93 C 0.5947(6) 0.4554(3) 0.1561(4) 0.0935(19) Uani 1 1 d . . .
H93A H 0.6025 0.4732 0.2086 0.140 Uiso 1 1 calc R . .
H93B H 0.5276 0.4109 0.1561 0.140 Uiso 1 1 calc R . .
H93C H 0.5484 0.5019 0.1269 0.140 Uiso 1 1 calc R . .
C94 C 0.9063(7) 0.5109(2) 0.2061(3) 0.0777(15) Uani 1 1 d . . .
H94A H 0.8553 0.5650 0.1919 0.117 Uiso 1 1 calc R . .
H94B H 1.0167 0.5149 0.2148 0.117 Uiso 1 1 calc R . .
H94C H 0.8514 0.4925 0.2528 0.117 Uiso 1 1 calc R . .
C95 C 1.1939(5) 0.4379(3) 0.0841(4) 0.0879(18) Uani 1 1 d . . .
H95A H 1.2101 0.4724 0.0393 0.132 Uiso 1 1 calc R . .
H95B H 1.2672 0.3870 0.0788 0.132 Uiso 1 1 calc R . .
H95C H 1.2134 0.4678 0.1299 0.132 Uiso 1 1 calc R . .
C01 C 1.0206(5) 0.3356(2) 0.26481(19) 0.0446(8) Uani 1 1 d . . .
C02 C 0.9190(7) 0.3490(3) 0.3322(2) 0.0660(13) Uani 1 1 d . . .
H02A H 0.8166 0.3320 0.3342 0.079 Uiso 1 1 calc R . .
C03 C 0.9695(9) 0.3881(3) 0.3979(3) 0.092(2) Uani 1 1 d . . .
H03A H 0.9011 0.3968 0.4430 0.110 Uiso 1 1 calc R . .
C04 C 1.1216(11) 0.4129(3) 0.3940(4) 0.106(3) Uani 1 1 d . . .
H04A H 1.1544 0.4402 0.4364 0.127 Uiso 1 1 calc R . .
C05 C 1.2220(8) 0.3987(3) 0.3307(3) 0.0862(18) Uani 1 1 d . . .
H05A H 1.3251 0.4147 0.3293 0.103 Uiso 1 1 calc R . .
C06 C 1.1726(6) 0.3601(2) 0.2677(3) 0.0596(11) Uani 1 1 d . . .
H06A H 1.2454 0.3498 0.2243 0.072 Uiso 1 1 calc R . .

loop_
_atom_site_aniso_label
_atom_site_aniso_U_11
_atom_site_aniso_U_22
_atom_site_aniso_U_33
_atom_site_aniso_U_23
_atom_site_aniso_U_13
_atom_site_aniso_U_12
Zr1 0.02582(15) 0.02734(15) 0.02561(15) -0.00664(11) 0.00122(10) -0.00266(11)
Zr2 0.02333(15) 0.02839(15) 0.02899(16) -0.00243(11) 0.00313(10) -0.00550(11)
Cl1 0.0363(5) 0.0683(6) 0.0637(6) -0.0216(5) 0.0201(4) -0.0173(4)
Cl2 0.0363(5) 0.0613(6) 0.0861(7) -0.0067(5) 0.0253(5) -0.0149(4)
C11 0.030(2) 0.138(5) 0.108(4) -0.107(4) -0.015(2) 0.017(2)
C12 0.221(8) 0.0216(18) 0.058(3) -0.0124(18) -0.086(4) 0.018(3)
C13 0.109(4) 0.071(3) 0.043(2) -0.026(2) 0.014(2) -0.057(3)
C14 0.056(2) 0.056(2) 0.064(3) -0.038(2) -0.018(2) 0.0063(19)
C15 0.101(4) 0.059(2) 0.0276(18) -0.0088(16) -0.0026(19) -0.038(2)
C21 0.0430(18) 0.0268(15) 0.0359(16) -0.0042(12) -0.0003(13) 0.0002(13)
C22 0.0398(17) 0.0318(15) 0.0356(16) -0.0115(13) -0.0078(13) 0.0044(13)
C23 0.0261(14) 0.0359(16) 0.0357(16) -0.0128(13) 0.0033(12) -0.0027(12)
C24 0.0298(15) 0.0339(15) 0.0299(15) -0.0114(12) -0.0006(11) 0.0016(12)
C25 0.0282(15) 0.0300(15) 0.0382(16) -0.0135(12) -0.0006(12) -0.0032(12)
C31 0.036(3) 0.52(2) 0.51(2) -0.484(19) -0.036(6) 0.045(6)
C32 0.81(3) 0.035(3) 0.171(8) -0.036(4) -0.313(14) 0.075(8)
C33 0.311(13) 0.321(13) 0.112(6) -0.123(7) 0.104(7) -0.281(12)
C34 0.139(6) 0.191(8) 0.227(9) -0.166(8) -0.123(6) 0.095(6)
C35 0.426(17) 0.196(9) 0.035(3) 0.005(4) -0.002(5) -0.215(11)
C41 0.077(3) 0.040(2) 0.069(3) 0.0111(19) 0.003(2) -0.007(2)
C42 0.064(3) 0.057(2) 0.065(3) -0.022(2) -0.033(2) 0.021(2)
C43 0.0360(19) 0.060(2) 0.067(3) -0.015(2) 0.0091(17) -0.0157(17)
C44 0.063(2) 0.053(2) 0.0301(17) -0.0122(15) -0.0043(15) 0.0051(18)
C45 0.0356(18) 0.052(2) 0.069(3) -0.0269(19) -0.0057(16) -0.0081(16)
C51 0.0437(18) 0.0332(16) 0.0374(17) -0.0115(13) -0.0113(14) 0.0037(14)
C52 0.064(2) 0.0377(18) 0.048(2) 0.0002(16) -0.0152(17) -0.0074(17)
C53 0.107(4) 0.039(2) 0.058(3) 0.0082(18) -0.030(2) -0.016(2)
C54 0.108(4) 0.045(2) 0.067(3) 0.005(2) -0.050(3) 0.007(2)
C55 0.070(3) 0.061(3) 0.079(3) -0.016(2) -0.043(3) 0.017(2)
C56 0.047(2) 0.047(2) 0.054(2) -0.0133(17) -0.0161(17) 0.0094(16)
C61 0.0339(16) 0.0305(15) 0.0462(19) 0.0031(13) 0.0017(13) 0.0049(13)
C62 0.051(2) 0.0292(16) 0.0446(19) 0.0031(14) -0.0074(15) -0.0008(14)
C63 0.064(2) 0.0294(16) 0.052(2) 0.0057(15) 0.0132(18) -0.0034(16)
C64 0.0350(19) 0.0260(16) 0.104(3) -0.0122(19) -0.0091(19) -0.0064(14)
C65 0.049(2) 0.0338(16) 0.0413(18) -0.0082(14) -0.0087(15) 0.0085(15)
C71 0.084(3) 0.0361(17) 0.0255(16) 0.0106(13) 0.0125(16) 0.0171(18)
C72 0.053(2) 0.048(2) 0.052(2) 0.0111(17) -0.0278(17) -0.0073(17)
C73 0.0388(19) 0.0404(19) 0.064(2) 0.0055(17) 0.0023(16) 0.0105(15)
C74 0.064(2) 0.0281(16) 0.0378(18) 0.0021(13) -0.0025(16) -0.0033(15)
C75 0.0325(17) 0.0425(18) 0.052(2) 0.0232(15) -0.0051(14) -0.0095(14)
C81 0.044(2) 0.057(2) 0.089(3) 0.012(2) 0.019(2) 0.0056(19)
C82 0.073(3) 0.056(2) 0.072(3) 0.006(2) -0.034(2) 0.008(2)
C83 0.109(4) 0.062(3) 0.081(3) 0.026(3) 0.040(3) -0.010(3)
C84 0.053(3) 0.060(3) 0.202(7) -0.046(4) -0.011(3) -0.018(2)
C85 0.133(5) 0.059(3) 0.056(3) -0.023(2) -0.035(3) 0.028(3)
C91 0.180(6) 0.064(3) 0.045(2) 0.014(2) 0.045(3) 0.036(3)
C92 0.105(4) 0.084(4) 0.108(4) 0.005(3) -0.071(4) -0.020(3)
C93 0.051(3) 0.085(4) 0.132(5) 0.015(3) 0.021(3) 0.026(3)
C94 0.145(5) 0.035(2) 0.054(3) -0.0066(18) -0.017(3) -0.005(3)
C95 0.044(2) 0.085(3) 0.140(5) 0.062(3) -0.013(3) -0.023(2)
C01 0.067(2) 0.0328(17) 0.0342(17) 0.0052(13) -0.0084(16) -0.0049(16)
C02 0.113(4) 0.047(2) 0.035(2) -0.0003(17) 0.000(2) -0.002(2)
C03 0.185(7) 0.049(3) 0.037(2) 0.0044(19) -0.008(3) 0.006(3)
C04 0.209(8) 0.045(3) 0.074(4) 0.011(3) -0.083(5) -0.012(4)
C05 0.132(5) 0.057(3) 0.082(4) 0.012(3) -0.072(4) -0.020(3)
C06 0.081(3) 0.043(2) 0.063(3) 0.0102(18) -0.039(2) -0.016(2)

loop_
_atom_type_symbol
_atom_type_description
_atom_type_scat_dispersion_real
_atom_type_scat_dispersion_imag
_atom_type_scat_source
C C 0.0033 0.0016 'International Tables Vol C Tables 4.2.6.8 and 6.1.1.4'
H H 0.0000 0.0000 'International Tables Vol C Tables 4.2.6.8 and 6.1.1.4'
Cl Cl 0.1484 0.1585 'International Tables Vol C Tables 4.2.6.8 and 6.1.1.4'
Zr Zr -2.9673 0.5597 'International Tables Vol C Tables 4.2.6.8 and 6.1.1.4'

loop_
_geom_angle_atom_site_label_1
_geom_angle_atom_site_label_2
_geom_angle_atom_site_label_3
_geom_angle
_geom_angle_site_symmetry_1
_geom_angle_site_symmetry_3
_geom_angle_publ_flag
C51 Zr1 Cl1 98.16(9) . . ?
C51 Zr1 C11 96.09(19) . . ?
Cl1 Zr1 C11 79.52(13) . . ?
C51 Zr1 C15 126.83(13) . . ?
Cl1 Zr1 C15 85.52(11) . . ?
C11 Zr1 C15 32.14(18) . . ?
C51 Zr1 C21 123.80(10) . . ?
Cl1 Zr1 C21 82.23(8) . . ?
C11 Zr1 C21 138.1(2) . . ?
C15 Zr1 C21 109.30(13) . . ?
C51 Zr1 C13 93.57(16) . . ?
Cl1 Zr1 C13 131.63(10) . . ?
C11 Zr1 C13 52.56(15) . . ?
C15 Zr1 C13 51.19(13) . . ?
C21 Zr1 C13 127.56(17) . . ?
C51 Zr1 C23 92.57(11) . . ?
Cl1 Zr1 C23 131.57(7) . . ?
C11 Zr1 C23 146.04(12) . . ?
C15 Zr1 C23 123.81(14) . . ?
C21 Zr1 C23 53.43(10) . . ?
C13 Zr1 C23 94.23(14) . . ?
C51 Zr1 C22 123.94(11) . . ?
Cl1 Zr1 C22 113.04(8) . . ?
C11 Zr1 C22 133.40(15) . . ?
C15 Zr1 C22 101.90(14) . . ?
C21 Zr1 C22 32.09(10) . . ?
C13 Zr1 C22 97.96(17) . . ?
C23 Zr1 C22 32.17(10) . . ?
C51 Zr1 C12 76.47(12) . . ?
Cl1 Zr1 C12 108.5(2) . . ?
C11 Zr1 C12 33.2(2) . . ?
C15 Zr1 C12 52.76(14) . . ?
C21 Zr1 C12 156.41(15) . . ?
C13 Zr1 C12 30.73(19) . . ?
C23 Zr1 C12 119.9(2) . . ?
C22 Zr1 C12 128.70(19) . . ?
C51 Zr1 C25 92.09(11) . . ?
Cl1 Zr1 C25 78.91(7) . . ?
C11 Zr1 C25 157.81(17) . . ?
C15 Zr1 C25 139.90(12) . . ?
C21 Zr1 C25 32.37(10) . . ?
C13 Zr1 C25 147.47(14) . . ?
C23 Zr1 C25 53.50(9) . . ?
C22 Zr1 C25 53.30(10) . . ?
C12 Zr1 C25 166.98(15) . . ?
C51 Zr1 C14 122.71(14) . . ?
Cl1 Zr1 C14 115.93(12) . . ?
C11 Zr1 C14 51.78(13) . . ?
C15 Zr1 C14 30.96(14) . . ?
C21 Zr1 C14 106.13(12) . . ?
C13 Zr1 C14 29.50(16) . . ?
C23 Zr1 C14 96.36(11) . . ?
C22 Zr1 C14 84.35(11) . . ?
C12 Zr1 C14 50.37(14) . . ?
C25 Zr1 C14 136.73(11) . . ?
C51 Zr1 C24 74.13(10) . . ?
Cl1 Zr1 C24 107.48(7) . . ?
C11 Zr1 C24 168.5(2) . . ?
C15 Zr1 C24 154.47(14) . . ?
C21 Zr1 C24 53.16(10) . . ?
C13 Zr1 C24 120.87(12) . . ?
C23 Zr1 C24 32.21(9) . . ?
C22 Zr1 C24 53.01(10) . . ?
C12 Zr1 C24 135.97(19) . . ?
C25 Zr1 C24 32.04(10) . . ?
C14 Zr1 C24 128.54(11) . . ?
C01 Zr2 Cl2 97.05(10) . . ?
C01 Zr2 C72 127.48(12) . . ?
Cl2 Zr2 C72 88.34(10) . . ?
C01 Zr2 C71 118.02(13) . . ?
Cl2 Zr2 C71 121.17(10) . . ?
C72 Zr2 C71 32.85(13) . . ?
C01 Zr2 C65 127.94(12) . . ?
Cl2 Zr2 C65 109.16(9) . . ?
C72 Zr2 C65 98.18(12) . . ?
C71 Zr2 C65 85.71(11) . . ?
C01 Zr2 C64 120.33(14) . . ?
Cl2 Zr2 C64 79.83(9) . . ?
C72 Zr2 C64 112.07(14) . . ?
C71 Zr2 C64 113.53(14) . . ?
C65 Zr2 C64 32.71(13) . . ?
C01 Zr2 C63 87.98(13) . . ?
Cl2 Zr2 C63 83.04(9) . . ?
C72 Zr2 C63 144.35(13) . . ?
C71 Zr2 C63 138.58(11) . . ?
C65 Zr2 C63 53.37(11) . . ?
C64 Zr2 C63 32.35(14) . . ?
C01 Zr2 C61 98.55(12) . . ?
Cl2 Zr2 C61 131.89(8) . . ?
C72 Zr2 C61 115.97(12) . . ?
C71 Zr2 C61 90.02(11) . . ?
C65 Zr2 C61 31.74(11) . . ?
C64 Zr2 C61 53.11(11) . . ?
C63 Zr2 C61 52.52(11) . . ?
C01 Zr2 C73 98.34(13) . . ?
Cl2 Zr2 C73 78.12(9) . . ?
C72 Zr2 C73 31.92(13) . . ?
C71 Zr2 C73 52.78(11) . . ?
C65 Zr2 C73 130.09(12) . . ?
C64 Zr2 C73 137.36(13) . . ?
C63 Zr2 C73 160.71(13) . . ?
C61 Zr2 C73 142.76(11) . . ?
C01 Zr2 C75 85.67(12) . . ?
Cl2 Zr2 C75 129.55(8) . . ?
C72 Zr2 C75 53.55(12) . . ?
C71 Zr2 C75 32.39(12) . . ?
C65 Zr2 C75 108.06(12) . . ?
C64 Zr2 C75 140.41(14) . . ?
C63 Zr2 C75 147.32(12) . . ?
C61 Zr2 C75 96.86(11) . . ?
C73 Zr2 C75 51.83(11) . . ?
C01 Zr2 C62 76.05(12) . . ?
Cl2 Zr2 C62 113.21(8) . . ?
C72 Zr2 C62 147.29(12) . . ?
C71 Zr2 C62 119.90(11) . . ?
C65 Zr2 C62 52.54(11) . . ?
C64 Zr2 C62 52.82(12) . . ?
C63 Zr2 C62 31.50(12) . . ?
C61 Zr2 C62 31.43(10) . . ?
C73 Zr2 C62 167.67(12) . . ?
C75 Zr2 C62 116.25(11) . . ?
C01 Zr2 C74 75.17(12) . . ?
Cl2 Zr2 C74 100.98(9) . . ?
C72 Zr2 C74 52.64(12) . . ?
C71 Zr2 C74 52.60(11) . . ?
C65 Zr2 C74 137.41(11) . . ?
C64 Zr2 C74 164.41(14) . . ?
C63 Zr2 C74 163.00(13) . . ?
C61 Zr2 C74 126.98(11) . . ?
C73 Zr2 C74 30.87(12) . . ?
C75 Zr2 C74 31.17(11) . . ?
C62 Zr2 C74 137.38(12) . . ?
C15 C11 C12 105.0(4) . . ?
C15 C11 C31 128.4(9) . . ?
C12 C11 C31 126.2(10) . . ?
C15 C11 Zr1 74.3(2) . . ?
C12 C11 Zr1 74.8(2) . . ?
C31 C11 Zr1 121.6(3) . . ?
C13 C12 C11 106.4(4) . . ?
C13 C12 C32 129.3(10) . . ?
C11 C12 C32 123.4(9) . . ?
C13 C12 Zr1 74.6(2) . . ?
C11 C12 Zr1 72.1(2) . . ?
C32 C12 Zr1 126.6(3) . . ?
C14 C13 C12 110.1(5) . . ?
C14 C13 C33 124.7(8) . . ?
C12 C13 C33 124.2(8) . . ?
C14 C13 Zr1 75.6(2) . . ?
C12 C13 Zr1 74.7(3) . . ?
C33 C13 Zr1 125.6(3) . . ?
C13 C14 C15 111.1(4) . . ?
C13 C14 C34 124.4(6) . . ?
C15 C14 C34 122.8(6) . . ?
C13 C14 Zr1 74.9(3) . . ?
C15 C14 Zr1 73.2(2) . . ?
C34 C14 Zr1 131.2(3) . . ?
C14 C15 C11 107.2(4) . . ?
C14 C15 C35 126.3(7) . . ?
C11 C15 C35 126.1(7) . . ?
C14 C15 Zr1 75.9(2) . . ?
C11 C15 Zr1 73.6(2) . . ?
C35 C15 Zr1 122.2(3) . . ?
C22 C21 C25 108.1(3) . . ?
C22 C21 C41 125.6(3) . . ?
C25 C21 C41 126.0(3) . . ?
C22 C21 Zr1 74.20(17) . . ?
C25 C21 Zr1 74.37(17) . . ?
C41 C21 Zr1 122.0(2) . . ?
C21 C22 C23 108.5(3) . . ?
C21 C22 C42 123.9(3) . . ?
C23 C22 C42 125.7(3) . . ?
C21 C22 Zr1 73.71(17) . . ?
C23 C22 Zr1 73.87(17) . . ?
C42 C22 Zr1 130.9(2) . . ?
C22 C23 C24 107.7(3) . . ?
C22 C23 C43 125.5(3) . . ?
C24 C23 C43 125.8(3) . . ?
C22 C23 Zr1 73.96(16) . . ?
C24 C23 Zr1 75.08(15) . . ?
C43 C23 Zr1 125.8(2) . . ?
C25 C24 C23 108.0(3) . . ?
C25 C24 C44 124.6(3) . . ?
C23 C24 C44 126.3(3) . . ?
C25 C24 Zr1 73.14(15) . . ?
C23 C24 Zr1 72.71(15) . . ?
C44 C24 Zr1 129.2(2) . . ?
C24 C25 C21 107.6(3) . . ?
C24 C25 C45 124.4(3) . . ?
C21 C25 C45 127.7(3) . . ?
C24 C25 Zr1 74.82(16) . . ?
C21 C25 Zr1 73.26(16) . . ?
C45 C25 Zr1 122.5(2) . . ?
C52 C51 C56 114.9(3) . . ?
C52 C51 Zr1 126.6(3) . . ?
C56 C51 Zr1 118.4(3) . . ?
C53 C52 C51 123.2(4) . . ?
C54 C53 C52 119.4(5) . . ?
C55 C54 C53 119.5(4) . . ?
C54 C55 C56 121.3(4) . . ?
C55 C56 C51 121.8(4) . . ?
C62 C61 C65 109.1(3) . . ?
C62 C61 C81 123.9(4) . . ?
C65 C61 C81 125.7(3) . . ?
C62 C61 Zr2 75.38(18) . . ?
C65 C61 Zr2 73.79(18) . . ?
C81 C61 Zr2 127.3(2) . . ?
C61 C62 C63 108.5(3) . . ?
C61 C62 C82 125.3(4) . . ?
C63 C62 C82 125.0(4) . . ?
C61 C62 Zr2 73.19(18) . . ?
C63 C62 Zr2 73.1(2) . . ?
C82 C62 Zr2 129.7(2) . . ?
C62 C63 C64 108.3(3) . . ?
C62 C63 C83 124.6(4) . . ?
C64 C63 C83 126.8(4) . . ?
C62 C63 Zr2 75.37(19) . . ?
C64 C63 Zr2 73.7(2) . . ?
C83 C63 Zr2 121.9(3) . . ?
C63 C64 C65 106.6(3) . . ?
C63 C64 C84 127.1(5) . . ?
C65 C64 C84 125.8(5) . . ?
C63 C64 Zr2 74.0(2) . . ?
C65 C64 Zr2 73.51(18) . . ?
C84 C64 Zr2 124.1(3) . . ?
C61 C65 C64 107.5(3) . . ?
C61 C65 C85 127.3(4) . . ?
C64 C65 C85 123.4(4) . . ?
C61 C65 Zr2 74.47(18) . . ?
C64 C65 Zr2 73.79(18) . . ?
C85 C65 Zr2 129.4(2) . . ?
C75 C71 C72 106.7(3) . . ?
C75 C71 C91 125.9(5) . . ?
C72 C71 C91 125.7(5) . . ?
C75 C71 Zr2 74.86(18) . . ?
C72 C71 Zr2 72.48(19) . . ?
C91 C71 Zr2 129.9(3) . . ?
C73 C72 C71 106.7(3) . . ?
C73 C72 C92 125.2(4) . . ?
C71 C72 C92 127.8(4) . . ?
C73 C72 Zr2 75.8(2) . . ?
C71 C72 Zr2 74.67(19) . . ?
C92 C72 Zr2 120.0(3) . . ?
C74 C73 C72 110.0(3) . . ?
C74 C73 C93 124.0(4) . . ?
C72 C73 C93 125.7(4) . . ?
C74 C73 Zr2 76.0(2) . . ?
C72 C73 Zr2 72.3(2) . . ?
C93 C73 Zr2 124.2(3) . . ?
C73 C74 C75 108.6(3) . . ?
C73 C74 C94 124.5(4) . . ?
C75 C74 C94 126.4(4) . . ?
C73 C74 Zr2 73.1(2) . . ?
C75 C74 Zr2 73.44(19) . . ?
C94 C74 Zr2 125.7(2) . . ?
C74 C75 C71 108.0(3) . . ?
C74 C75 C95 128.2(4) . . ?
C71 C75 C95 122.7(4) . . ?
C74 C75 Zr2 75.39(19) . . ?
C71 C75 Zr2 72.75(18) . . ?
C95 C75 Zr2 126.6(2) . . ?
C06 C01 C02 115.9(4) . . ?
C06 C01 Zr2 124.3(3) . . ?
C02 C01 Zr2 119.5(3) . . ?
C01 C02 C03 120.8(5) . . ?
C04 C03 C02 118.9(5) . . ?
C05 C04 C03 121.1(5) . . ?
C04 C05 C06 119.5(6) . . ?
C05 C06 C01 123.7(5) . . ?

loop_
_geom_bond_atom_site_label_1
_geom_bond_atom_site_label_2
_geom_bond_distance
_geom_bond_site_symmetry_2
_geom_bond_publ_flag
Zr1 C51 2.289(3) . ?
Zr1 Cl1 2.4505(9) . ?
Zr1 C11 2.514(3) . ?
Zr1 C15 2.523(3) . ?
Zr1 C21 2.542(3) . ?
Zr1 C13 2.547(4) . ?
Zr1 C23 2.547(3) . ?
Zr1 C22 2.549(3) . ?
Zr1 C12 2.549(4) . ?
Zr1 C25 2.557(3) . ?
Zr1 C14 2.557(4) . ?
Zr1 C24 2.578(3) . ?
Zr2 C01 2.288(4) . ?
Zr2 Cl2 2.4440(8) . ?
Zr2 C72 2.509(3) . ?
Zr2 C71 2.538(3) . ?
Zr2 C65 2.543(3) . ?
Zr2 C64 2.547(3) . ?
Zr2 C63 2.551(3) . ?
Zr2 C61 2.552(3) . ?
Zr2 C73 2.553(3) . ?
Zr2 C75 2.565(3) . ?
Zr2 C62 2.579(3) . ?
Zr2 C74 2.589(3) . ?
C11 C15 1.394(8) . ?
C11 C12 1.447(9) . ?
C11 C31 1.487(6) . ?
C12 C13 1.351(8) . ?
C12 C32 1.491(7) . ?
C13 C14 1.299(7) . ?
C13 C33 1.534(8) . ?
C14 C15 1.356(6) . ?
C14 C34 1.529(7) . ?
C15 C35 1.486(7) . ?
C21 C22 1.407(5) . ?
C21 C25 1.421(4) . ?
C21 C41 1.505(5) . ?
C22 C23 1.412(5) . ?
C22 C42 1.504(5) . ?
C23 C24 1.422(4) . ?
C23 C43 1.502(4) . ?
C24 C25 1.417(4) . ?
C24 C44 1.493(5) . ?
C25 C45 1.494(4) . ?
C51 C52 1.402(5) . ?
C51 C56 1.410(5) . ?
C52 C53 1.393(5) . ?
C53 C54 1.387(7) . ?
C54 C55 1.353(7) . ?
C55 C56 1.397(6) . ?
C61 C62 1.390(5) . ?
C61 C65 1.393(5) . ?
C61 C81 1.525(5) . ?
C62 C63 1.393(5) . ?
C62 C82 1.510(5) . ?
C63 C64 1.420(6) . ?
C63 C83 1.502(5) . ?
C64 C65 1.433(6) . ?
C64 C84 1.500(6) . ?
C65 C85 1.523(5) . ?
C71 C75 1.423(5) . ?
C71 C72 1.427(6) . ?
C71 C91 1.499(5) . ?
C72 C73 1.392(5) . ?
C72 C92 1.514(6) . ?
C73 C74 1.369(5) . ?
C73 C93 1.532(5) . ?
C74 C75 1.385(5) . ?
C74 C94 1.512(5) . ?
C75 C95 1.512(5) . ?
C01 C06 1.398(6) . ?
C01 C02 1.402(5) . ?
C02 C03 1.429(7) . ?
C03 C04 1.393(9) . ?
C04 C05 1.342(9) . ?
C05 C06 1.384(6) . ?
